data_4080164
loop_
_publ_author_name
'Nguyen, Minh-Hai'
'Wong, Chun-Yuen'
'Yip, John H. K.'

_publ_section_title
;
 Ligand Perturbations on Fluorescence of Dinuclear Platinum Complexes of
 5,12-Diethynyltetracene: A Spectroscopic and Computational Study
;
_journal_issue 6
_journal_name_full Organometallics
_journal_page_first 1620
_journal_paper_doi 10.1021/om300904b
_journal_volume 32
_journal_year 2013
_chemical_formula_sum 'C62 H80 P4 Pt2'
_chemical_formula_weight 1339.32
_chemical_name_common 6
_chemical_name_systematic
; 
 ? 
;
_space_group_IT_number 2
_symmetry_cell_setting triclinic
_symmetry_space_group_name_Hall '-P 1'
_symmetry_space_group_name_H-M 'P -1'
_atom_sites_solution_hydrogens geom
_atom_sites_solution_primary direct
_atom_sites_solution_secondary difmap
_audit_creation_method SHELXL-97
_cell_angle_alpha 71.5200(10)
_cell_angle_beta 80.6780(10)
_cell_angle_gamma 81.3280(10)
_cell_formula_units_Z 2
_cell_length_a 9.5196(4)
_cell_length_b 17.2407(8)
_cell_length_c 18.7566(8)
_cell_measurement_reflns_used 6963
_cell_measurement_temperature 100(2)
_cell_measurement_theta_max 27.46
_cell_measurement_theta_min 2.50
_cell_volume 2864.8(2)
_computing_cell_refinement 'Bruker SMART'
_computing_data_collection 'Bruker SMART'
_computing_data_reduction 'Bruker SAINT'
_computing_molecular_graphics 'Bruker SHELXTL'
_computing_publication_material 'Bruker SHELXTL'
_computing_structure_refinement 'SHELXL-97 (Sheldrick, 1997)'
_computing_structure_solution 'SHELXS-97 (Sheldrick, 1990)'
_diffrn_ambient_temperature 100(2)
_diffrn_measured_fraction_theta_full 1.000
_diffrn_measured_fraction_theta_max 1.000
_diffrn_measurement_device_type 'CCD area detector'
_diffrn_measurement_method 'phi and omega scans'
_diffrn_radiation_monochromator graphite
_diffrn_radiation_source 'fine-focus sealed tube'
_diffrn_radiation_type MoK\a
_diffrn_radiation_wavelength 0.71073
_diffrn_reflns_av_R_equivalents 0.0330
_diffrn_reflns_av_sigmaI/netI 0.0344
_diffrn_reflns_limit_h_max 11
_diffrn_reflns_limit_h_min -11
_diffrn_reflns_limit_k_max 20
_diffrn_reflns_limit_k_min -20
_diffrn_reflns_limit_l_max 22
_diffrn_reflns_limit_l_min -22
_diffrn_reflns_number 31021
_diffrn_reflns_theta_full 25.00
_diffrn_reflns_theta_max 25.00
_diffrn_reflns_theta_min 1.15
_exptl_absorpt_coefficient_mu 5.027
_exptl_absorpt_correction_T_max 0.6892
_exptl_absorpt_correction_T_min 0.2384
_exptl_absorpt_correction_type multi-scan
_exptl_crystal_colour red
_exptl_crystal_density_diffrn 1.553
_exptl_crystal_density_meas ?
_exptl_crystal_density_method 'not measured'
_exptl_crystal_description rod
_exptl_crystal_F_000 1336
_exptl_crystal_size_max 0.40
_exptl_crystal_size_mid 0.16
_exptl_crystal_size_min 0.08
_refine_diff_density_max 3.947
_refine_diff_density_min -1.176
_refine_diff_density_rms 0.144
_refine_ls_extinction_method none
_refine_ls_goodness_of_fit_ref 1.069
_refine_ls_hydrogen_treatment mixed
_refine_ls_matrix_type full
_refine_ls_number_parameters 625
_refine_ls_number_reflns 10103
_refine_ls_number_restraints 0
_refine_ls_restrained_S_all 1.069
_refine_ls_R_factor_all 0.0413
_refine_ls_R_factor_gt 0.0357
_refine_ls_shift/su_max 0.001
_refine_ls_shift/su_mean 0.000
_refine_ls_structure_factor_coef Fsqd
_refine_ls_weighting_details 'calc w=1/[\s^2^(Fo^2^)+(0.0479P)^2^+6.3109P] where P=(Fo^2^+2Fc^2^)/3'
_refine_ls_weighting_scheme calc
_refine_ls_wR_factor_gt 0.0879
_refine_ls_wR_factor_ref 0.0907
_reflns_number_gt 8931
_reflns_number_total 10103
_reflns_threshold_expression >2sigma(I)
_cod_data_source_file om300904b_si_001.cif
_cod_data_source_block 9421
_cod_depositor_comments
;
The following automatic conversions were performed:

'_symmetry_cell_setting' value 'Triclinic' changed to 'triclinic'
according to /home/saulius/struct/CIF-dictionaries/cif_core.dic
dictionary named 'cif_core.dic' version 2.4.2 from
2011-04-26.

'_exptl_absorpt_correction_type' value 'Multi-scan'
changed to 'multi-scan' according to
/home/saulius/struct/CIF-dictionaries/cif_core.dic dictionary named
'cif_core.dic' version 2.4.2 from 2011-04-26.

Automatic conversion script
Id: cif_fix_values 1891 2012-01-12 08:04:46Z andrius 

The following automatic conversions were performed:

'_exptl_crystal_density_meas' value 'Not Measured' was changed to '?'
- the value is perceived as not measured.

Automatic conversion script
Id: cif_fix_values 3008 2015-01-20 13:52:24Z robertas 
;
_cod_original_sg_symbol_H-M P-1
_cod_database_code 4080164

loop_
_symmetry_equiv_pos_as_xyz
'x, y, z'
'-x, -y, -z'

loop_
_atom_site_label
_atom_site_type_symbol
_atom_site_fract_x
_atom_site_fract_y
_atom_site_fract_z
_atom_site_U_iso_or_equiv
_atom_site_adp_type
_atom_site_occupancy
_atom_site_symmetry_multiplicity
_atom_site_calc_flag
_atom_site_refinement_flags
Pt1 Pt 0.75619(2) 0.049459(12) 0.326811(11) 0.02541(7) Uani 1 1 d .
Pt2 Pt -0.185910(19) 0.610097(11) 0.159743(11) 0.02251(7) Uani 1 1 d .
P1 P 0.93460(15) 0.12581(8) 0.32682(8) 0.0268(3) Uani 1 1 d .
P2 P 0.58054(16) -0.02731(9) 0.32371(9) 0.0325(3) Uani 1 1 d .
P3 P 0.00029(14) 0.69075(8) 0.13044(8) 0.0250(3) Uani 1 1 d .
P4 P -0.36613(14) 0.52829(8) 0.17880(8) 0.0266(3) Uani 1 1 d .
C1 C 0.8940(6) -0.0509(3) 0.3605(3) 0.0284(12) Uani 1 1 d .
C2 C 0.9739(6) -0.1123(4) 0.3815(3) 0.0330(13) Uani 1 1 d .
C3 C 1.0646(6) -0.1876(3) 0.4060(3) 0.0277(11) Uani 1 1 d .
C4 C 1.2116(6) -0.1930(3) 0.3818(3) 0.0307(12) Uani 1 1 d .
H4 H 1.2527 -0.1453 0.3493 0.037 Uiso 1 1 calc R
C5 C 1.2986(6) -0.2658(4) 0.4041(3) 0.0347(13) Uani 1 1 d .
H5 H 1.3978 -0.2676 0.3860 0.042 Uiso 1 1 calc R
C6 C 1.2440(6) -0.3354(3) 0.4517(3) 0.0313(12) Uani 1 1 d .
H6 H 1.3047 -0.3852 0.4671 0.038 Uiso 1 1 calc R
C7 C 1.0990(6) -0.3323(3) 0.4773(3) 0.0339(13) Uani 1 1 d .
H7 H 1.0602 -0.3801 0.5111 0.041 Uiso 1 1 calc R
C8 C 1.0103(6) -0.2600(3) 0.4542(3) 0.0323(12) Uani 1 1 d .
H8 H 0.9107 -0.2594 0.4712 0.039 Uiso 1 1 calc R
C9 C 0.6125(6) 0.1470(3) 0.2940(3) 0.0257(11) Uani 1 1 d .
C10 C 0.5155(6) 0.2021(3) 0.2754(3) 0.0295(12) Uani 1 1 d .
C11 C 0.4001(5) 0.2647(3) 0.2552(3) 0.0255(11) Uani 1 1 d .
C12 C 0.3455(5) 0.2824(3) 0.1853(3) 0.0252(11) Uani 1 1 d .
C13 C 0.4062(6) 0.2410(3) 0.1316(3) 0.0296(12) Uani 1 1 d .
H13 H 0.4844 0.1998 0.1433 0.035 Uiso 1 1 calc R
C14 C 0.3563(6) 0.2584(3) 0.0642(3) 0.0326(12) Uani 1 1 d .
H14 H 0.4005 0.2303 0.0289 0.039 Uiso 1 1 calc R
C15 C 0.2379(6) 0.3187(3) 0.0463(3) 0.0311(12) Uani 1 1 d .
H15 H 0.2018 0.3301 -0.0007 0.037 Uiso 1 1 calc R
C16 C 0.1758(6) 0.3603(3) 0.0958(3) 0.0291(12) Uani 1 1 d .
H16 H 0.0969 0.4007 0.0827 0.035 Uiso 1 1 calc R
C17 C 0.2261(5) 0.3446(3) 0.1665(3) 0.0242(11) Uani 1 1 d .
C18 C 0.1655(5) 0.3907(3) 0.2162(3) 0.0253(11) Uani 1 1 d .
C19 C 0.2222(5) 0.3750(3) 0.2864(3) 0.0245(11) Uani 1 1 d .
C20 C 0.1698(5) 0.4221(3) 0.3358(3) 0.0262(11) Uani 1 1 d .
H20 H 0.0929 0.4640 0.3229 0.031 Uiso 1 1 calc R
C21 C 0.2263(5) 0.4095(3) 0.4029(3) 0.0254(11) Uani 1 1 d .
C22 C 0.1772(6) 0.4583(3) 0.4529(3) 0.0302(12) Uani 1 1 d .
H22 H 0.1049 0.5030 0.4396 0.036 Uiso 1 1 calc R
C23 C 0.2325(6) 0.4416(3) 0.5190(3) 0.0319(12) Uani 1 1 d .
H23 H 0.1966 0.4739 0.5521 0.038 Uiso 1 1 calc R
C24 C 0.3431(6) 0.3766(3) 0.5397(3) 0.0333(13) Uani 1 1 d .
H24 H 0.3810 0.3659 0.5862 0.040 Uiso 1 1 calc R
C25 C 0.3948(6) 0.3298(3) 0.4932(3) 0.0318(12) Uani 1 1 d .
H25 H 0.4698 0.2870 0.5074 0.038 Uiso 1 1 calc R
C26 C 0.3394(5) 0.3432(3) 0.4238(3) 0.0270(11) Uani 1 1 d .
C27 C 0.3912(5) 0.2970(3) 0.3754(3) 0.0265(11) Uani 1 1 d .
H27 H 0.4656 0.2539 0.3895 0.032 Uiso 1 1 calc R
C28 C 0.3389(5) 0.3109(3) 0.3061(3) 0.0247(11) Uani 1 1 d .
C29 C 0.0533(6) 0.4557(3) 0.1962(3) 0.0270(11) Uani 1 1 d .
C30 C -0.0382(5) 0.5142(3) 0.1797(3) 0.0249(11) Uani 1 1 d .
C31 C -0.3394(6) 0.7047(3) 0.1471(3) 0.0260(11) Uani 1 1 d .
C32 C -0.4366(6) 0.7590(3) 0.1417(3) 0.0291(12) Uani 1 1 d .
C33 C -0.5521(6) 0.8255(3) 0.1328(3) 0.0301(12) Uani 1 1 d .
C34 C -0.6612(6) 0.8277(3) 0.1921(3) 0.0317(12) Uani 1 1 d .
H34 H -0.6593 0.7853 0.2390 0.038 Uiso 1 1 calc R
C35 C -0.7718(6) 0.8908(4) 0.1832(3) 0.0356(13) Uani 1 1 d .
H35 H -0.8450 0.8913 0.2241 0.043 Uiso 1 1 calc R
C36 C -0.7767(7) 0.9533(4) 0.1152(4) 0.0420(15) Uani 1 1 d .
H36 H -0.8521 0.9969 0.1093 0.050 Uiso 1 1 calc R
C37 C -0.6701(7) 0.9510(4) 0.0563(4) 0.0452(16) Uani 1 1 d .
H37 H -0.6732 0.9933 0.0094 0.054 Uiso 1 1 calc R
C38 C -0.5597(7) 0.8889(4) 0.0643(4) 0.0404(14) Uani 1 1 d .
H38 H -0.4876 0.8888 0.0229 0.048 Uiso 1 1 calc R
C39 C 1.0228(6) 0.0909(4) 0.4129(3) 0.0335(13) Uani 1 1 d .
H39A H 0.9491 0.0910 0.4567 0.040 Uiso 1 1 calc R
H39B H 1.0650 0.0333 0.4198 0.040 Uiso 1 1 calc R
C40 C 1.1403(6) 0.1413(4) 0.4148(4) 0.0384(14) Uani 1 1 d .
H40A H 1.2126 0.1436 0.3708 0.058 Uiso 1 1 calc R
H40B H 1.1852 0.1155 0.4613 0.058 Uiso 1 1 calc R
H40C H 1.0984 0.1972 0.4135 0.058 Uiso 1 1 calc R
C41 C 1.0799(6) 0.1196(4) 0.2509(3) 0.0387(14) Uani 1 1 d .
H41A H 1.1538 0.1546 0.2504 0.046 Uiso 1 1 calc R
H41B H 1.1252 0.0622 0.2611 0.046 Uiso 1 1 calc R
C42 C 1.0258(8) 0.1475(4) 0.1734(4) 0.0505(17) Uani 1 1 d .
H42A H 0.9508 0.1140 0.1741 0.076 Uiso 1 1 calc R
H42B H 1.1053 0.1409 0.1347 0.076 Uiso 1 1 calc R
H42C H 0.9867 0.2055 0.1617 0.076 Uiso 1 1 calc R
C43 C 0.8848(7) 0.2354(3) 0.3122(3) 0.0356(13) Uani 1 1 d .
H43A H 0.9726 0.2634 0.3017 0.043 Uiso 1 1 calc R
H43B H 0.8321 0.2583 0.2673 0.043 Uiso 1 1 calc R
C44 C 0.7923(7) 0.2524(4) 0.3801(4) 0.0402(14) Uani 1 1 d .
H44A H 0.7099 0.2204 0.3937 0.060 Uiso 1 1 calc R
H44B H 0.7586 0.3111 0.3679 0.060 Uiso 1 1 calc R
H44C H 0.8485 0.2366 0.4229 0.060 Uiso 1 1 calc R
C45 C 0.6247(7) -0.1385(4) 0.3437(4) 0.0403(14) Uani 1 1 d .
H45A H 0.6710 -0.1599 0.3907 0.048 Uiso 1 1 calc R
H45B H 0.5346 -0.1643 0.3531 0.048 Uiso 1 1 calc R
C46 C 0.7216(7) -0.1646(4) 0.2818(4) 0.0493(17) Uani 1 1 d .
H46A H 0.6694 -0.1541 0.2381 0.074 Uiso 1 1 calc R
H46B H 0.7537 -0.2234 0.3003 0.074 Uiso 1 1 calc R
H46C H 0.8049 -0.1332 0.2666 0.074 Uiso 1 1 calc R
C47 C 0.4234(7) -0.0206(4) 0.3937(4) 0.0454(16) Uani 1 1 d .
H47A H 0.4018 0.0371 0.3946 0.054 Uiso 1 1 calc R
H47B H 0.3400 -0.0353 0.3772 0.054 Uiso 1 1 calc R
C48 C 0.4421(9) -0.0760(4) 0.4738(4) 0.060(2) Uani 1 1 d .
H48A H 0.4336 -0.1330 0.4772 0.090 Uiso 1 1 calc R
H48B H 0.3679 -0.0583 0.5099 0.090 Uiso 1 1 calc R
H48C H 0.5367 -0.0722 0.4859 0.090 Uiso 1 1 calc R
C49 C 0.5031(7) 0.0086(4) 0.2341(4) 0.0424(15) Uani 1 1 d .
H49A H 0.4492 -0.0349 0.2311 0.051 Uiso 1 1 calc R
H49B H 0.4339 0.0575 0.2342 0.051 Uiso 1 1 calc R
C50 C 0.6127(9) 0.0307(5) 0.1633(4) 0.059(2) Uani 1 1 d .
H50A H 0.6681 0.0730 0.1660 0.089 Uiso 1 1 calc R
H50B H 0.5626 0.0518 0.1181 0.089 Uiso 1 1 calc R
H50C H 0.6774 -0.0184 0.1604 0.089 Uiso 1 1 calc R
C51 C 0.1245(6) 0.6597(4) 0.2019(3) 0.0351(13) Uani 1 1 d .
H51A H 0.1652 0.6020 0.2076 0.042 Uiso 1 1 calc R
H51B H 0.2044 0.6946 0.1841 0.042 Uiso 1 1 calc R
C52 C 0.0545(7) 0.6667(4) 0.2783(3) 0.0443(15) Uani 1 1 d .
H52A H 0.0229 0.7246 0.2743 0.066 Uiso 1 1 calc R
H52B H 0.1235 0.6451 0.3153 0.066 Uiso 1 1 calc R
H52C H -0.0284 0.6350 0.2950 0.066 Uiso 1 1 calc R
C53 C 0.1100(6) 0.6816(4) 0.0436(3) 0.0343(13) Uani 1 1 d .
H53A H 0.1463 0.6229 0.0513 0.041 Uiso 1 1 calc R
H53B H 0.0479 0.6979 0.0027 0.041 Uiso 1 1 calc R
C54 C 0.2383(6) 0.7325(4) 0.0167(4) 0.0409(15) Uani 1 1 d .
H54A H 0.2044 0.7909 0.0083 0.061 Uiso 1 1 calc R
H54B H 0.2883 0.7242 -0.0307 0.061 Uiso 1 1 calc R
H54C H 0.3041 0.7148 0.0554 0.061 Uiso 1 1 calc R
C55 C -0.0409(6) 0.8010(3) 0.1141(3) 0.0334(13) Uani 1 1 d .
H55A H -0.1074 0.8103 0.1577 0.040 Uiso 1 1 calc R
H55B H 0.0485 0.8245 0.1127 0.040 Uiso 1 1 calc R
C56 C -0.1068(7) 0.8475(4) 0.0423(3) 0.0416(15) Uani 1 1 d .
H56A H -0.0380 0.8439 -0.0017 0.062 Uiso 1 1 calc R
H56B H -0.1319 0.9053 0.0405 0.062 Uiso 1 1 calc R
H56C H -0.1933 0.8233 0.0418 0.062 Uiso 1 1 calc R
C57 C -0.3132(6) 0.4188(3) 0.1938(3) 0.0339(13) Uani 1 1 d .
H57A H -0.2474 0.3989 0.2332 0.041 Uiso 1 1 calc R
H57B H -0.3993 0.3890 0.2130 0.041 Uiso 1 1 calc R
C58 C -0.2402(7) 0.3986(4) 0.1228(4) 0.0407(14) Uani 1 1 d .
H58A H -0.3091 0.4105 0.0862 0.061 Uiso 1 1 calc R
H58B H -0.2038 0.3402 0.1357 0.061 Uiso 1 1 calc R
H58C H -0.1604 0.4321 0.1005 0.061 Uiso 1 1 calc R
C59 C -0.4994(6) 0.5345(4) 0.2584(3) 0.0361(13) Uani 1 1 d .
H59A H -0.5475 0.5913 0.2484 0.043 Uiso 1 1 calc R
H59B H -0.5728 0.4972 0.2640 0.043 Uiso 1 1 calc R
C60 C -0.4318(7) 0.5107(4) 0.3322(4) 0.0473(16) Uani 1 1 d .
H60A H -0.3936 0.4526 0.3454 0.071 Uiso 1 1 calc R
H60B H -0.5046 0.5198 0.3730 0.071 Uiso 1 1 calc R
H60C H -0.3540 0.5446 0.3256 0.071 Uiso 1 1 calc R
C61 C -0.4646(6) 0.5609(4) 0.0961(3) 0.0337(13) Uani 1 1 d .
H61A H -0.5050 0.6189 0.0886 0.040 Uiso 1 1 calc R
H61B H -0.3955 0.5592 0.0509 0.040 Uiso 1 1 calc R
C62 C -0.5859(6) 0.5107(4) 0.0997(4) 0.0384(14) Uani 1 1 d .
H62A H -0.5475 0.4533 0.1057 0.058 Uiso 1 1 calc R
H62B H -0.6307 0.5330 0.0529 0.058 Uiso 1 1 calc R
H62C H -0.6575 0.5136 0.1430 0.058 Uiso 1 1 calc R

loop_
_atom_site_aniso_label
_atom_site_aniso_U_11
_atom_site_aniso_U_22
_atom_site_aniso_U_33
_atom_site_aniso_U_23
_atom_site_aniso_U_13
_atom_site_aniso_U_12
Pt1 0.02345(12) 0.02088(12) 0.03118(12) -0.00806(9) -0.00551(8) 0.00277(8)
Pt2 0.02024(11) 0.02099(11) 0.02520(11) -0.00626(8) -0.00460(8) 0.00176(8)
P1 0.0258(7) 0.0235(7) 0.0280(7) -0.0049(6) -0.0016(6) -0.0014(6)
P2 0.0320(8) 0.0275(8) 0.0397(8) -0.0113(6) -0.0079(6) -0.0016(6)
P3 0.0244(7) 0.0233(7) 0.0279(7) -0.0083(5) -0.0055(5) -0.0009(5)
P4 0.0229(7) 0.0238(7) 0.0321(7) -0.0084(6) -0.0022(6) -0.0007(5)
C1 0.028(3) 0.023(3) 0.035(3) -0.011(2) -0.003(2) 0.000(2)
C2 0.032(3) 0.037(3) 0.032(3) -0.014(3) -0.002(2) -0.003(3)
C3 0.029(3) 0.024(3) 0.031(3) -0.010(2) -0.008(2) 0.001(2)
C4 0.030(3) 0.026(3) 0.035(3) -0.006(2) -0.007(2) -0.002(2)
C5 0.029(3) 0.032(3) 0.044(3) -0.012(3) -0.009(3) 0.001(2)
C6 0.029(3) 0.023(3) 0.043(3) -0.011(2) -0.012(2) 0.005(2)
C7 0.037(3) 0.024(3) 0.039(3) -0.006(2) -0.007(3) -0.005(2)
C8 0.023(3) 0.032(3) 0.041(3) -0.011(3) -0.004(2) -0.001(2)
C9 0.030(3) 0.017(3) 0.032(3) -0.012(2) -0.004(2) 0.003(2)
C10 0.029(3) 0.030(3) 0.032(3) -0.013(2) -0.005(2) -0.002(2)
C11 0.022(3) 0.024(3) 0.031(3) -0.007(2) -0.004(2) -0.004(2)
C12 0.020(2) 0.023(3) 0.030(3) -0.005(2) -0.004(2) -0.002(2)
C13 0.029(3) 0.030(3) 0.029(3) -0.008(2) -0.005(2) 0.001(2)
C14 0.031(3) 0.033(3) 0.034(3) -0.015(2) -0.003(2) 0.003(2)
C15 0.034(3) 0.035(3) 0.024(3) -0.008(2) -0.009(2) -0.001(2)
C16 0.026(3) 0.029(3) 0.031(3) -0.007(2) -0.009(2) 0.001(2)
C17 0.023(3) 0.020(3) 0.028(3) -0.004(2) -0.004(2) -0.004(2)
C18 0.021(2) 0.021(3) 0.032(3) -0.005(2) -0.006(2) -0.002(2)
C19 0.023(3) 0.023(3) 0.025(3) -0.003(2) -0.004(2) -0.003(2)
C20 0.022(3) 0.021(3) 0.034(3) -0.008(2) -0.003(2) 0.000(2)
C21 0.024(3) 0.022(3) 0.027(3) -0.003(2) 0.000(2) -0.004(2)
C22 0.031(3) 0.023(3) 0.035(3) -0.009(2) -0.002(2) 0.000(2)
C23 0.036(3) 0.031(3) 0.031(3) -0.013(2) -0.006(2) -0.002(2)
C24 0.036(3) 0.032(3) 0.034(3) -0.012(2) -0.012(2) 0.000(2)
C25 0.030(3) 0.030(3) 0.036(3) -0.008(2) -0.011(2) 0.001(2)
C26 0.022(3) 0.025(3) 0.032(3) -0.005(2) -0.003(2) -0.004(2)
C27 0.022(3) 0.023(3) 0.032(3) -0.004(2) -0.006(2) -0.001(2)
C28 0.020(2) 0.022(3) 0.032(3) -0.008(2) -0.003(2) -0.002(2)
C29 0.029(3) 0.029(3) 0.023(3) -0.007(2) -0.005(2) -0.004(2)
C30 0.023(3) 0.026(3) 0.027(3) -0.011(2) -0.002(2) 0.000(2)
C31 0.029(3) 0.024(3) 0.026(3) -0.008(2) -0.005(2) -0.003(2)
C32 0.034(3) 0.023(3) 0.031(3) -0.007(2) -0.007(2) -0.004(2)
C33 0.030(3) 0.023(3) 0.041(3) -0.014(2) -0.010(2) 0.002(2)
C34 0.032(3) 0.028(3) 0.038(3) -0.013(2) -0.008(2) -0.002(2)
C35 0.029(3) 0.035(3) 0.046(3) -0.019(3) -0.008(3) 0.005(2)
C36 0.034(3) 0.032(3) 0.062(4) -0.018(3) -0.014(3) 0.009(3)
C37 0.047(4) 0.033(3) 0.047(4) -0.003(3) -0.009(3) 0.008(3)
C38 0.042(3) 0.032(3) 0.041(3) -0.009(3) -0.004(3) 0.007(3)
C39 0.033(3) 0.029(3) 0.035(3) -0.005(2) -0.007(2) 0.000(2)
C40 0.029(3) 0.043(4) 0.045(3) -0.015(3) -0.007(3) -0.004(3)
C41 0.032(3) 0.036(3) 0.045(4) -0.012(3) 0.006(3) -0.004(3)
C42 0.058(4) 0.054(4) 0.035(3) -0.013(3) 0.011(3) -0.011(3)
C43 0.041(3) 0.022(3) 0.042(3) -0.007(2) -0.004(3) -0.004(2)
C44 0.038(3) 0.039(3) 0.048(4) -0.020(3) -0.012(3) 0.006(3)
C45 0.038(3) 0.033(3) 0.053(4) -0.015(3) -0.005(3) -0.008(3)
C46 0.041(4) 0.049(4) 0.060(4) -0.021(3) -0.008(3) 0.004(3)
C47 0.035(3) 0.042(4) 0.063(4) -0.023(3) 0.004(3) -0.008(3)
C48 0.074(5) 0.044(4) 0.056(4) -0.016(3) 0.017(4) -0.014(4)
C49 0.051(4) 0.037(3) 0.046(4) -0.017(3) -0.020(3) -0.001(3)
C50 0.088(6) 0.050(4) 0.044(4) -0.018(3) -0.023(4) 0.005(4)
C51 0.037(3) 0.030(3) 0.039(3) -0.007(3) -0.017(3) -0.002(2)
C52 0.058(4) 0.041(4) 0.036(3) -0.011(3) -0.015(3) -0.004(3)
C53 0.028(3) 0.037(3) 0.040(3) -0.015(3) -0.002(2) -0.005(2)
C54 0.027(3) 0.047(4) 0.047(4) -0.015(3) 0.006(3) -0.009(3)
C55 0.040(3) 0.025(3) 0.034(3) -0.008(2) -0.005(3) -0.001(2)
C56 0.041(3) 0.035(3) 0.041(3) -0.002(3) -0.007(3) 0.001(3)
C57 0.037(3) 0.026(3) 0.037(3) -0.008(2) -0.006(3) -0.001(2)
C58 0.037(3) 0.045(4) 0.046(4) -0.023(3) -0.011(3) 0.006(3)
C59 0.031(3) 0.042(3) 0.037(3) -0.016(3) 0.004(2) -0.009(3)
C60 0.051(4) 0.055(4) 0.037(3) -0.017(3) 0.002(3) -0.012(3)
C61 0.029(3) 0.032(3) 0.039(3) -0.007(3) -0.009(2) -0.003(2)
C62 0.030(3) 0.040(3) 0.047(4) -0.015(3) -0.007(3) -0.006(3)

loop_
_atom_type_symbol
_atom_type_description
_atom_type_scat_dispersion_real
_atom_type_scat_dispersion_imag
_atom_type_scat_source
C C 0.0033 0.0016 'International Tables Vol C Tables 4.2.6.8 and 6.1.1.4'
H H 0.0000 0.0000 'International Tables Vol C Tables 4.2.6.8 and 6.1.1.4'
P P 0.1023 0.0942 'International Tables Vol C Tables 4.2.6.8 and 6.1.1.4'
Pt Pt -1.7033 8.3905 'International Tables Vol C Tables 4.2.6.8 and 6.1.1.4'

loop_
_geom_angle_atom_site_label_1
_geom_angle_atom_site_label_2
_geom_angle_atom_site_label_3
_geom_angle
C9 Pt1 C1 177.8(2)
C9 Pt1 P1 94.70(15)
C1 Pt1 P1 87.43(16)
C9 Pt1 P2 85.59(16)
C1 Pt1 P2 92.29(16)
P1 Pt1 P2 178.46(5)
C30 Pt2 C31 176.1(2)
C30 Pt2 P4 92.47(15)
C31 Pt2 P4 86.46(15)
C30 Pt2 P3 86.53(15)
C31 Pt2 P3 94.85(15)
P4 Pt2 P3 175.08(5)
C43 P1 C39 104.6(3)
C43 P1 C41 104.9(3)
C39 P1 C41 104.3(3)
C43 P1 Pt1 116.7(2)
C39 P1 Pt1 114.80(19)
C41 P1 Pt1 110.4(2)
C45 P2 C49 106.2(3)
C45 P2 C47 102.1(3)
C49 P2 C47 102.6(3)
C45 P2 Pt1 118.1(2)
C49 P2 Pt1 113.2(2)
C47 P2 Pt1 112.9(2)
C55 P3 C53 104.3(3)
C55 P3 C51 104.0(3)
C53 P3 C51 104.7(3)
C55 P3 Pt2 118.8(2)
C53 P3 Pt2 110.20(19)
C51 P3 Pt2 113.5(2)
C59 P4 C57 105.3(3)
C59 P4 C61 105.4(3)
C57 P4 C61 104.8(3)
C59 P4 Pt2 113.4(2)
C57 P4 Pt2 116.9(2)
C61 P4 Pt2 110.11(19)
C2 C1 Pt1 178.3(5)
C1 C2 C3 177.5(6)
C4 C3 C8 116.6(5)
C4 C3 C2 121.5(5)
C8 C3 C2 121.9(5)
C5 C4 C3 121.6(5)
C6 C5 C4 121.0(5)
C5 C6 C7 119.1(5)
C8 C7 C6 120.5(5)
C7 C8 C3 121.3(5)
C10 C9 Pt1 174.4(5)
C9 C10 C11 178.4(6)
C12 C11 C10 121.1(5)
C12 C11 C28 119.3(5)
C10 C11 C28 119.6(5)
C13 C12 C11 121.5(5)
C13 C12 C17 118.1(5)
C11 C12 C17 120.4(5)
C14 C13 C12 122.0(5)
C13 C14 C15 119.9(5)
C16 C15 C14 120.5(5)
C15 C16 C17 121.3(5)
C18 C17 C16 121.1(5)
C18 C17 C12 120.7(5)
C16 C17 C12 118.2(5)
C17 C18 C29 121.1(5)
C17 C18 C19 119.6(5)
C29 C18 C19 119.2(5)
C20 C19 C18 121.5(5)
C20 C19 C28 118.9(5)
C18 C19 C28 119.5(5)
C21 C20 C19 122.3(5)
C20 C21 C22 123.1(5)
C20 C21 C26 118.6(5)
C22 C21 C26 118.3(5)
C23 C22 C21 120.8(5)
C22 C23 C24 121.0(5)
C25 C24 C23 120.0(5)
C24 C25 C26 121.6(5)
C27 C26 C25 122.6(5)
C27 C26 C21 119.2(5)
C25 C26 C21 118.2(5)
C26 C27 C28 122.9(5)
C27 C28 C11 121.5(5)
C27 C28 C19 118.0(5)
C11 C28 C19 120.5(5)
C30 C29 C18 176.5(6)
C29 C30 Pt2 176.1(5)
C32 C31 Pt2 176.8(5)
C31 C32 C33 178.3(6)
C34 C33 C38 117.7(5)
C34 C33 C32 121.0(5)
C38 C33 C32 121.3(5)
C35 C34 C33 120.9(5)
C34 C35 C36 120.5(6)
C37 C36 C35 118.8(6)
C38 C37 C36 121.3(6)
C37 C38 C33 120.8(6)
C40 C39 P1 115.8(4)
C42 C41 P1 111.8(4)
C44 C43 P1 112.0(4)
C46 C45 P2 114.7(5)
C48 C47 P2 114.1(5)
C50 C49 P2 114.5(5)
C52 C51 P3 113.0(4)
C54 C53 P3 116.1(4)
C56 C55 P3 115.4(4)
C58 C57 P4 113.4(4)
C60 C59 P4 111.5(4)
C62 C61 P4 116.1(4)

loop_
_geom_bond_atom_site_label_1
_geom_bond_atom_site_label_2
_geom_bond_distance
Pt1 C9 2.000(5)
Pt1 C1 2.001(5)
Pt1 P1 2.3004(14)
Pt1 P2 2.3019(15)
Pt2 C30 1.982(5)
Pt2 C31 1.999(5)
Pt2 P4 2.2960(14)
Pt2 P3 2.3066(14)
P1 C43 1.819(6)
P1 C39 1.830(6)
P1 C41 1.835(6)
P2 C45 1.829(6)
P2 C49 1.832(6)
P2 C47 1.839(6)
P3 C55 1.819(6)
P3 C53 1.825(6)
P3 C51 1.830(5)
P4 C59 1.816(6)
P4 C57 1.821(6)
P4 C61 1.833(6)
C1 C2 1.202(8)
C2 C3 1.433(8)
C3 C4 1.398(8)
C3 C8 1.404(8)
C4 C5 1.380(8)
C5 C6 1.365(8)
C6 C7 1.385(8)
C7 C8 1.383(8)
C9 C10 1.228(7)
C10 C11 1.426(7)
C11 C12 1.415(7)
C11 C28 1.429(7)
C12 C13 1.414(7)
C12 C17 1.446(7)
C13 C14 1.352(8)
C14 C15 1.419(8)
C15 C16 1.357(8)
C16 C17 1.414(7)
C17 C18 1.410(7)
C18 C29 1.428(7)
C18 C19 1.435(7)
C19 C20 1.403(7)
C19 C28 1.448(7)
C20 C21 1.390(7)
C21 C22 1.430(7)
C21 C26 1.449(7)
C22 C23 1.356(8)
C23 C24 1.420(8)
C24 C25 1.357(8)
C25 C26 1.423(7)
C26 C27 1.378(8)
C27 C28 1.404(7)
C29 C30 1.223(7)
C31 C32 1.205(8)
C32 C33 1.453(7)
C33 C34 1.398(8)
C33 C38 1.402(8)
C34 C35 1.384(8)
C35 C36 1.387(9)
C36 C37 1.379(9)
C37 C38 1.373(8)
C39 C40 1.527(8)
C41 C42 1.528(9)
C43 C44 1.511(8)
C45 C46 1.503(9)
C47 C48 1.527(10)
C49 C50 1.532(10)
C51 C52 1.513(8)
C53 C54 1.536(8)
C55 C56 1.512(8)
C57 C58 1.517(8)
C59 C60 1.532(9)
C61 C62 1.526(8)
